data_7250913
loop_
_publ_author_name
'Pradeep Kumar, Mommuleti'
'Sarkar, Tukki'
'Durga Prasad, Vemavarapu'
'Sharma, Nidhi'
'Kumar B, Harish'
'Sai Balaji, Andagulapati'
'Nagendra Babu, Bathini'

_publ_section_title
;
 Pyrido-indole-one hybrids as potential anticancer agents against breast
 carcinoma: development of Ru(ii)-catalyzed annulation of
 indole-2-carboxamides, biological screening and molecular docking
 studies.
;
_journal_issue 42
_journal_name_full 'RSC advances'
_journal_page_first 35445
_journal_page_last 35459
_journal_paper_doi 10.1039/d5ra06548h
_journal_volume 15
_journal_year 2025
_chemical_formula_moiety 'C34 H28 N2 O3'
_chemical_formula_sum 'C34 H28 N2 O3'
_chemical_formula_weight 512.58
_space_group_crystal_system orthorhombic
_space_group_IT_number 61
_space_group_name_Hall '-P 2ac 2ab'
_space_group_name_H-M_alt 'P b c a'
_atom_sites_solution_hydrogens geom
_audit_creation_method SHELXL-2019/3
_audit_update_record
;
2025-04-27 deposited with the CCDC.	2025-09-17 downloaded from the CCDC.
;
_cell_angle_alpha 90
_cell_angle_beta 90
_cell_angle_gamma 90
_cell_formula_units_Z 8
_cell_length_a 8.1317(3)
_cell_length_b 16.3483(5)
_cell_length_c 41.1137(14)
_cell_measurement_reflns_used 8566
_cell_measurement_temperature 294(2)
_cell_measurement_theta_max 22.806
_cell_measurement_theta_min 2.693
_cell_volume 5465.6(3)
_computing_cell_refinement '<i>SAINT</i> (Bruker, 2016)'
_computing_data_collection '<i>APEX3</i> (Bruker, 2016)'
_computing_data_reduction 'Bruker SAINT'
_computing_structure_refinement 'SHELXL-2019/2 (Sheldrick, 2019)'
_computing_structure_solution 'SHELXT 2018/2 (Sheldrick, 2018)'
_diffrn_ambient_temperature 294(2)
_diffrn_measured_fraction_theta_full 1.000
_diffrn_measured_fraction_theta_max 1.000
_diffrn_measurement_device_type 'Bruker D8 VENTURE PHOTON C14 HPAD'
_diffrn_measurement_method '\w and \f'
_diffrn_radiation_type MoK\a
_diffrn_radiation_wavelength 0.71073
_diffrn_reflns_av_R_equivalents 0.0659
_diffrn_reflns_av_unetI/netI 0.0354
_diffrn_reflns_Laue_measured_fraction_full 1.000
_diffrn_reflns_Laue_measured_fraction_max 1.000
_diffrn_reflns_limit_h_max 10
_diffrn_reflns_limit_h_min -8
_diffrn_reflns_limit_k_max 20
_diffrn_reflns_limit_k_min -17
_diffrn_reflns_limit_l_max 51
_diffrn_reflns_limit_l_min -51
_diffrn_reflns_number 52848
_diffrn_reflns_point_group_measured_fraction_full 1.000
_diffrn_reflns_point_group_measured_fraction_max 1.000
_diffrn_reflns_theta_full 25.242
_diffrn_reflns_theta_max 26.372
_diffrn_reflns_theta_min 1.981
_diffrn_source microfocus
_exptl_absorpt_coefficient_mu 0.080
_exptl_crystal_density_diffrn 1.246
_exptl_crystal_description BLOCK
_exptl_crystal_F_000 2160
_exptl_crystal_size_max 0.280
_exptl_crystal_size_mid 0.230
_exptl_crystal_size_min 0.220
_refine_diff_density_max 0.143
_refine_diff_density_min -0.161
_refine_diff_density_rms 0.032
_refine_ls_extinction_method none
_refine_ls_goodness_of_fit_ref 1.022
_refine_ls_hydrogen_treatment constr
_refine_ls_matrix_type full
_refine_ls_number_parameters 354
_refine_ls_number_reflns 5593
_refine_ls_number_restraints 0
_refine_ls_restrained_S_all 1.022
_refine_ls_R_factor_all 0.0752
_refine_ls_R_factor_gt 0.0437
_refine_ls_shift/su_max 0.001
_refine_ls_shift/su_mean 0.000
_refine_ls_structure_factor_coef Fsqd
_refine_ls_weighting_details 'w=1/[\s^2^(Fo^2^)+(0.0548P)^2^+0.8496P] where P=(Fo^2^+2Fc^2^)/3'
_refine_ls_weighting_scheme calc
_refine_ls_wR_factor_gt 0.1096
_refine_ls_wR_factor_ref 0.1303
_reflns_Friedel_coverage 0.000
_reflns_number_gt 3606
_reflns_number_total 5593
_reflns_threshold_expression 'I > 2\s(I)'
_cod_data_source_file d5ra06548h2.cif
_cod_data_source_block mo_VA236
_cod_database_code 7250913
_shelx_shelxl_version_number 2019/3
_shelx_space_group_comment
;
The symmetry employed for this shelxl refinement is uniquely defined
by the following loop, which should always be used as a source of
symmetry information in preference to the above space-group names.
They are only intended as comments.
;
_shelx_estimated_absorpt_t_min 0.978
_shelx_estimated_absorpt_t_max 0.983

loop_
_space_group_symop_operation_xyz
'x, y, z'
'x+1/2, -y+1/2, -z'
'-x, y+1/2, -z+1/2'
'-x+1/2, -y, z+1/2'
'-x, -y, -z'
'-x-1/2, y-1/2, z'
'x, -y-1/2, z-1/2'
'x-1/2, y, -z-1/2'

loop_
_atom_site_label
_atom_site_type_symbol
_atom_site_fract_x
_atom_site_fract_y
_atom_site_fract_z
_atom_site_U_iso_or_equiv
_atom_site_adp_type
_atom_site_occupancy
_atom_site_site_symmetry_order
_atom_site_calc_flag
_atom_site_refinement_flags_posn
_atom_site_refinement_flags_adp
_atom_site_refinement_flags_occupancy
_atom_site_disorder_assembly
_atom_site_disorder_group
O1 O 0.42864(17) 0.72294(8) 0.71389(3) 0.0784(4) Uani 1 1 d . . . . .
O2 O 0.1517(2) 0.72004(9) 0.57120(4) 0.1023(5) Uani 1 1 d . . . . .
O3 O 0.4215(2) 0.37660(9) 0.52329(3) 0.0980(5) Uani 1 1 d . . . . .
N1 N 0.13906(18) 0.61910(8) 0.69825(3) 0.0619(4) Uani 1 1 d . . . . .
N2 N 0.46458(16) 0.74237(8) 0.65927(3) 0.0561(3) Uani 1 1 d . . . . .
C1 C 0.0203(2) 0.58099(10) 0.67990(4) 0.0608(4) Uani 1 1 d . . . . .
C2 C -0.1172(2) 0.53692(11) 0.69034(5) 0.0739(5) Uani 1 1 d . . . . .
H2 H -0.137083 0.528207 0.712340 0.089 Uiso 1 1 calc R U . . .
C3 C -0.2212(3) 0.50711(12) 0.66717(6) 0.0842(6) Uani 1 1 d . . . . .
H3 H -0.314627 0.478508 0.673573 0.101 Uiso 1 1 calc R U . . .
C4 C -0.1909(3) 0.51847(12) 0.63422(6) 0.0839(6) Uani 1 1 d . . . . .
H4 H -0.263848 0.496811 0.619074 0.101 Uiso 1 1 calc R U . . .
C5 C -0.0551(2) 0.56115(11) 0.62348(5) 0.0714(5) Uani 1 1 d . . . . .
H5 H -0.035377 0.567923 0.601358 0.086 Uiso 1 1 calc R U . . .
C6 C 0.0524(2) 0.59403(9) 0.64663(4) 0.0578(4) Uani 1 1 d . . . . .
C7 C 0.1981(2) 0.64388(9) 0.64527(4) 0.0541(4) Uani 1 1 d . . . . .
C8 C 0.2457(2) 0.65781(10) 0.67711(4) 0.0557(4) Uani 1 1 d . . . . .
C9 C 0.1414(3) 0.62109(14) 0.73348(4) 0.0890(6) Uani 1 1 d . . . . .
H9A H 0.053960 0.655465 0.741186 0.133 Uiso 1 1 calc R U . . .
H9B H 0.244946 0.642426 0.740809 0.133 Uiso 1 1 calc R U . . .
H9C H 0.126796 0.566693 0.741791 0.133 Uiso 1 1 calc R U . . .
C10 C 0.3825(2) 0.70831(10) 0.68592(4) 0.0597(4) Uani 1 1 d . . . . .
C11 C 0.4186(2) 0.72973(9) 0.62696(4) 0.0549(4) Uani 1 1 d . . . . .
C12 C 0.2878(2) 0.68170(9) 0.61950(4) 0.0547(4) Uani 1 1 d . . . . .
C13 C 0.6035(2) 0.79648(10) 0.66776(4) 0.0595(4) Uani 1 1 d . . . . .
H13A H 0.573873 0.829221 0.686543 0.071 Uiso 1 1 calc R U . . .
H13B H 0.624683 0.833430 0.649782 0.071 Uiso 1 1 calc R U . . .
C14 C 0.7594(2) 0.74856(11) 0.67532(5) 0.0672(5) Uani 1 1 d . . . . .
H14A H 0.739623 0.713194 0.693856 0.081 Uiso 1 1 calc R U . . .
H14B H 0.786753 0.714209 0.656862 0.081 Uiso 1 1 calc R U . . .
C15 C 0.9020(2) 0.80387(10) 0.68267(4) 0.0576(4) Uani 1 1 d . . . . .
C16 C 0.9357(3) 0.82766(12) 0.71398(5) 0.0778(5) Uani 1 1 d . . . . .
H16 H 0.871134 0.808376 0.731013 0.093 Uiso 1 1 calc R U . . .
C17 C 1.0657(3) 0.88042(16) 0.72036(7) 0.1059(8) Uani 1 1 d . . . . .
H17 H 1.087369 0.896658 0.741612 0.127 Uiso 1 1 calc R U . . .
C18 C 1.1621(3) 0.90858(15) 0.69545(10) 0.1129(9) Uani 1 1 d . . . . .
H18 H 1.249118 0.943918 0.699717 0.136 Uiso 1 1 calc R U . . .
C19 C 1.1300(3) 0.88461(15) 0.66456(8) 0.1008(8) Uani 1 1 d . . . . .
H19 H 1.195370 0.903510 0.647586 0.121 Uiso 1 1 calc R U . . .
C20 C 1.0020(3) 0.83284(12) 0.65818(5) 0.0761(5) Uani 1 1 d . . . . .
H20 H 0.982018 0.816798 0.636837 0.091 Uiso 1 1 calc R U . . .
C21 C 0.5182(2) 0.77011(10) 0.60104(4) 0.0582(4) Uani 1 1 d . . . . .
C22 C 0.6669(2) 0.73846(11) 0.59131(4) 0.0658(4) Uani 1 1 d . . . . .
H22 H 0.705988 0.690594 0.600779 0.079 Uiso 1 1 calc R U . . .
C23 C 0.7591(2) 0.77730(14) 0.56749(4) 0.0780(5) Uani 1 1 d . . . . .
H23 H 0.860757 0.756147 0.561426 0.094 Uiso 1 1 calc R U . . .
C24 C 0.7007(3) 0.84674(14) 0.55291(5) 0.0849(6) Uani 1 1 d . . . . .
H24 H 0.762067 0.872769 0.536882 0.102 Uiso 1 1 calc R U . . .
C25 C 0.5516(3) 0.87752(15) 0.56206(5) 0.0964(7) Uani 1 1 d . . . . .
H25 H 0.511126 0.924320 0.551996 0.116 Uiso 1 1 calc R U . . .
C26 C 0.4606(3) 0.84002(13) 0.58602(5) 0.0818(6) Uani 1 1 d . . . . .
H26 H 0.359647 0.861893 0.592135 0.098 Uiso 1 1 calc R U . . .
C27 C 0.2350(2) 0.66886(11) 0.58487(4) 0.0623(4) Uani 1 1 d . . . . .
C28 C 0.2833(2) 0.59257(10) 0.56836(4) 0.0570(4) Uani 1 1 d . . . . .
C29 C 0.3813(2) 0.53396(11) 0.58348(4) 0.0656(5) Uani 1 1 d . . . . .
H29 H 0.418346 0.543164 0.604567 0.079 Uiso 1 1 calc R U . . .
C30 C 0.4243(3) 0.46292(12) 0.56789(4) 0.0745(5) Uani 1 1 d . . . . .
H30 H 0.489673 0.424514 0.578426 0.089 Uiso 1 1 calc R U . . .
C31 C 0.3706(3) 0.44841(12) 0.53664(4) 0.0733(5) Uani 1 1 d . . . . .
C32 C 0.2730(3) 0.50531(13) 0.52100(4) 0.0776(5) Uani 1 1 d . . . . .
H32 H 0.236240 0.495598 0.499928 0.093 Uiso 1 1 calc R U . . .
C33 C 0.2304(2) 0.57661(12) 0.53684(4) 0.0716(5) Uani 1 1 d . . . . .
H33 H 0.164917 0.614817 0.526200 0.086 Uiso 1 1 calc R U . . .
C34 C 0.3557(4) 0.35195(17) 0.49298(6) 0.1251(10) Uani 1 1 d . . . . .
H34A H 0.382795 0.391865 0.476710 0.188 Uiso 1 1 calc R U . . .
H34B H 0.238340 0.347321 0.494707 0.188 Uiso 1 1 calc R U . . .
H34C H 0.401318 0.299957 0.486952 0.188 Uiso 1 1 calc R U . . .

loop_
_atom_site_aniso_label
_atom_site_aniso_U_11
_atom_site_aniso_U_22
_atom_site_aniso_U_33
_atom_site_aniso_U_23
_atom_site_aniso_U_13
_atom_site_aniso_U_12
O1 0.0851(9) 0.0972(9) 0.0527(7) -0.0052(6) -0.0100(6) -0.0108(7)
O2 0.1186(12) 0.0973(10) 0.0909(10) -0.0037(8) -0.0433(9) 0.0363(10)
O3 0.1212(13) 0.0900(9) 0.0827(9) -0.0269(8) -0.0026(9) 0.0024(9)
N1 0.0633(9) 0.0643(8) 0.0581(8) 0.0014(6) 0.0044(7) 0.0036(7)
N2 0.0528(8) 0.0588(7) 0.0566(8) -0.0017(6) -0.0051(6) -0.0010(6)
C1 0.0593(10) 0.0507(9) 0.0722(11) 0.0031(8) 0.0033(9) 0.0077(8)
C2 0.0717(13) 0.0576(10) 0.0925(13) 0.0093(9) 0.0131(11) 0.0021(9)
C3 0.0706(13) 0.0613(11) 0.1206(18) 0.0050(11) 0.0077(13) -0.0096(10)
C4 0.0691(13) 0.0698(12) 0.1128(17) -0.0012(11) -0.0140(12) -0.0121(10)
C5 0.0662(12) 0.0658(10) 0.0822(12) -0.0020(9) -0.0090(10) -0.0045(9)
C6 0.0536(10) 0.0506(8) 0.0692(10) -0.0001(7) -0.0013(8) 0.0053(7)
C7 0.0514(9) 0.0526(8) 0.0583(9) -0.0022(7) -0.0023(7) 0.0054(7)
C8 0.0538(9) 0.0575(9) 0.0557(9) -0.0008(7) 0.0013(8) 0.0042(8)
C9 0.0978(16) 0.1083(16) 0.0609(11) 0.0014(10) 0.0131(11) -0.0089(13)
C10 0.0607(10) 0.0637(10) 0.0547(9) -0.0032(8) -0.0035(8) 0.0044(8)
C11 0.0512(9) 0.0594(9) 0.0540(9) 0.0000(7) -0.0038(7) 0.0063(8)
C12 0.0519(9) 0.0584(9) 0.0539(9) -0.0020(7) -0.0030(7) 0.0049(8)
C13 0.0580(10) 0.0556(9) 0.0650(10) -0.0039(7) -0.0094(8) 0.0005(8)
C14 0.0622(11) 0.0577(9) 0.0817(11) -0.0025(8) -0.0146(9) 0.0031(8)
C15 0.0524(10) 0.0542(9) 0.0662(10) 0.0022(7) -0.0078(8) 0.0060(7)
C16 0.0813(14) 0.0843(13) 0.0679(12) 0.0045(9) -0.0113(10) -0.0056(11)
C17 0.1044(19) 0.1050(18) 0.1084(18) -0.0167(14) -0.0425(16) -0.0125(15)
C18 0.0685(15) 0.0839(16) 0.186(3) 0.0004(18) -0.0187(18) -0.0178(13)
C19 0.0703(15) 0.0864(15) 0.146(2) 0.0185(15) 0.0250(15) 0.0013(13)
C20 0.0715(13) 0.0755(12) 0.0814(13) 0.0039(10) 0.0091(11) 0.0119(11)
C21 0.0509(9) 0.0684(10) 0.0553(9) 0.0018(8) -0.0037(7) -0.0007(8)
C22 0.0592(11) 0.0758(11) 0.0625(10) -0.0007(8) -0.0003(8) 0.0048(9)
C23 0.0597(11) 0.1079(16) 0.0665(11) -0.0078(11) 0.0050(9) -0.0055(11)
C24 0.0811(15) 0.1092(16) 0.0644(11) 0.0165(11) -0.0023(11) -0.0216(13)
C25 0.0987(18) 0.0999(16) 0.0907(15) 0.0373(12) -0.0009(13) 0.0032(14)
C26 0.0723(13) 0.0899(13) 0.0831(13) 0.0245(11) 0.0046(11) 0.0168(11)
C27 0.0564(10) 0.0718(11) 0.0587(9) 0.0053(8) -0.0090(8) 0.0010(9)
C28 0.0553(10) 0.0690(10) 0.0468(8) 0.0022(7) -0.0027(7) -0.0043(8)
C29 0.0685(11) 0.0786(11) 0.0496(9) -0.0030(8) -0.0048(8) 0.0037(9)
C30 0.0833(13) 0.0781(12) 0.0622(10) -0.0038(9) -0.0035(10) 0.0096(11)
C31 0.0816(13) 0.0764(12) 0.0618(10) -0.0074(9) 0.0058(10) -0.0075(10)
C32 0.0923(15) 0.0922(13) 0.0482(9) -0.0073(9) -0.0057(10) -0.0144(12)
C33 0.0794(13) 0.0819(12) 0.0535(9) 0.0072(9) -0.0101(9) -0.0043(10)
C34 0.140(2) 0.126(2) 0.1088(19) -0.0562(16) -0.0072(17) -0.0140(19)

loop_
_atom_type_symbol
_atom_type_description
_atom_type_scat_dispersion_real
_atom_type_scat_dispersion_imag
_atom_type_scat_source
C C 0.0033 0.0016 'International Tables Vol C Tables 4.2.6.8 and 6.1.1.4'
H H 0.0000 0.0000 'International Tables Vol C Tables 4.2.6.8 and 6.1.1.4'
N N 0.0061 0.0033 'International Tables Vol C Tables 4.2.6.8 and 6.1.1.4'
O O 0.0106 0.0060 'International Tables Vol C Tables 4.2.6.8 and 6.1.1.4'

loop_
_geom_angle_atom_site_label_1
_geom_angle_atom_site_label_2
_geom_angle_atom_site_label_3
_geom_angle
_geom_angle_site_symmetry_1
_geom_angle_site_symmetry_3
_geom_angle_publ_flag
C31 O3 C34 119.07(19) . . ?
C1 N1 C8 107.64(13) . . ?
C1 N1 C9 124.62(15) . . ?
C8 N1 C9 127.63(15) . . ?
C11 N2 C10 123.96(14) . . ?
C11 N2 C13 121.26(13) . . ?
C10 N2 C13 114.74(13) . . ?
N1 C1 C2 128.83(17) . . ?
N1 C1 C6 109.53(15) . . ?
C2 C1 C6 121.63(17) . . ?
C3 C2 C1 117.77(19) . . ?
C3 C2 H2 121.1 . . ?
C1 C2 H2 121.1 . . ?
C2 C3 C4 121.5(2) . . ?
C2 C3 H3 119.2 . . ?
C4 C3 H3 119.2 . . ?
C5 C4 C3 121.5(2) . . ?
C5 C4 H4 119.3 . . ?
C3 C4 H4 119.3 . . ?
C4 C5 C6 118.46(18) . . ?
C4 C5 H5 120.8 . . ?
C6 C5 H5 120.8 . . ?
C5 C6 C1 119.11(16) . . ?
C5 C6 C7 134.85(16) . . ?
C1 C6 C7 106.02(14) . . ?
C8 C7 C12 119.19(15) . . ?
C8 C7 C6 106.68(14) . . ?
C12 C7 C6 134.02(14) . . ?
N1 C8 C7 110.12(14) . . ?
N1 C8 C10 126.34(14) . . ?
C7 C8 C10 123.48(15) . . ?
N1 C9 H9A 109.5 . . ?
N1 C9 H9B 109.5 . . ?
H9A C9 H9B 109.5 . . ?
N1 C9 H9C 109.5 . . ?
H9A C9 H9C 109.5 . . ?
H9B C9 H9C 109.5 . . ?
O1 C10 N2 120.53(16) . . ?
O1 C10 C8 125.75(16) . . ?
N2 C10 C8 113.72(14) . . ?
C12 C11 N2 120.73(14) . . ?
C12 C11 C21 121.33(14) . . ?
N2 C11 C21 117.94(14) . . ?
C11 C12 C7 118.91(14) . . ?
C11 C12 C27 121.27(15) . . ?
C7 C12 C27 119.81(15) . . ?
N2 C13 C14 112.16(13) . . ?
N2 C13 H13A 109.2 . . ?
C14 C13 H13A 109.2 . . ?
N2 C13 H13B 109.2 . . ?
C14 C13 H13B 109.2 . . ?
H13A C13 H13B 107.9 . . ?
C15 C14 C13 111.98(14) . . ?
C15 C14 H14A 109.2 . . ?
C13 C14 H14A 109.2 . . ?
C15 C14 H14B 109.2 . . ?
C13 C14 H14B 109.2 . . ?
H14A C14 H14B 107.9 . . ?
C16 C15 C20 118.05(18) . . ?
C16 C15 C14 120.90(17) . . ?
C20 C15 C14 121.05(17) . . ?
C15 C16 C17 120.3(2) . . ?
C15 C16 H16 119.8 . . ?
C17 C16 H16 119.8 . . ?
C18 C17 C16 120.2(2) . . ?
C18 C17 H17 119.9 . . ?
C16 C17 H17 119.9 . . ?
C19 C18 C17 119.6(2) . . ?
C19 C18 H18 120.2 . . ?
C17 C18 H18 120.2 . . ?
C18 C19 C20 120.4(2) . . ?
C18 C19 H19 119.8 . . ?
C20 C19 H19 119.8 . . ?
C19 C20 C15 121.5(2) . . ?
C19 C20 H20 119.3 . . ?
C15 C20 H20 119.3 . . ?
C22 C21 C26 118.68(16) . . ?
C22 C21 C11 121.25(15) . . ?
C26 C21 C11 120.06(16) . . ?
C21 C22 C23 120.57(18) . . ?
C21 C22 H22 119.7 . . ?
C23 C22 H22 119.7 . . ?
C24 C23 C22 120.06(19) . . ?
C24 C23 H23 120.0 . . ?
C22 C23 H23 120.0 . . ?
C25 C24 C23 119.56(19) . . ?
C25 C24 H24 120.2 . . ?
C23 C24 H24 120.2 . . ?
C24 C25 C26 120.7(2) . . ?
C24 C25 H25 119.7 . . ?
C26 C25 H25 119.7 . . ?
C25 C26 C21 120.41(19) . . ?
C25 C26 H26 119.8 . . ?
C21 C26 H26 119.8 . . ?
O2 C27 C28 121.27(15) . . ?
O2 C27 C12 120.11(16) . . ?
C28 C27 C12 118.61(14) . . ?
C33 C28 C29 117.65(16) . . ?
C33 C28 C27 120.39(15) . . ?
C29 C28 C27 121.96(14) . . ?
C30 C29 C28 121.30(16) . . ?
C30 C29 H29 119.4 . . ?
C28 C29 H29 119.4 . . ?
C29 C30 C31 120.07(18) . . ?
C29 C30 H30 120.0 . . ?
C31 C30 H30 120.0 . . ?
O3 C31 C30 115.36(18) . . ?
O3 C31 C32 124.62(17) . . ?
C30 C31 C32 120.02(18) . . ?
C33 C32 C31 119.57(16) . . ?
C33 C32 H32 120.2 . . ?
C31 C32 H32 120.2 . . ?
C32 C33 C28 121.40(17) . . ?
C32 C33 H33 119.3 . . ?
C28 C33 H33 119.3 . . ?
O3 C34 H34A 109.5 . . ?
O3 C34 H34B 109.5 . . ?
H34A C34 H34B 109.5 . . ?
O3 C34 H34C 109.5 . . ?
H34A C34 H34C 109.5 . . ?
H34B C34 H34C 109.5 . . ?

loop_
_geom_bond_atom_site_label_1
_geom_bond_atom_site_label_2
_geom_bond_distance
_geom_bond_site_symmetry_2
_geom_bond_publ_flag
O1 C10 1.2334(19) . ?
O2 C27 1.214(2) . ?
O3 C31 1.360(2) . ?
O3 C34 1.415(3) . ?
N1 C1 1.375(2) . ?
N1 C8 1.382(2) . ?
N1 C9 1.449(2) . ?
N2 C11 1.3954(19) . ?
N2 C10 1.399(2) . ?
N2 C13 1.477(2) . ?
C1 C2 1.398(2) . ?
C1 C6 1.409(2) . ?
C2 C3 1.364(3) . ?
C2 H2 0.9300 . ?
C3 C4 1.389(3) . ?
C3 H3 0.9300 . ?
C4 C5 1.379(3) . ?
C4 H4 0.9300 . ?
C5 C6 1.400(2) . ?
C5 H5 0.9300 . ?
C6 C7 1.439(2) . ?
C7 C8 1.384(2) . ?
C7 C12 1.427(2) . ?
C8 C10 1.431(2) . ?
C9 H9A 0.9600 . ?
C9 H9B 0.9600 . ?
C9 H9C 0.9600 . ?
C11 C12 1.357(2) . ?
C11 C21 1.493(2) . ?
C12 C27 1.502(2) . ?
C13 C14 1.522(2) . ?
C13 H13A 0.9700 . ?
C13 H13B 0.9700 . ?
C14 C15 1.501(2) . ?
C14 H14A 0.9700 . ?
C14 H14B 0.9700 . ?
C15 C16 1.372(2) . ?
C15 C20 1.378(2) . ?
C16 C17 1.390(3) . ?
C16 H16 0.9300 . ?
C17 C18 1.369(4) . ?
C17 H17 0.9300 . ?
C18 C19 1.355(4) . ?
C18 H18 0.9300 . ?
C19 C20 1.367(3) . ?
C19 H19 0.9300 . ?
C20 H20 0.9300 . ?
C21 C22 1.374(2) . ?
C21 C26 1.381(2) . ?
C22 C23 1.387(3) . ?
C22 H22 0.9300 . ?
C23 C24 1.369(3) . ?
C23 H23 0.9300 . ?
C24 C25 1.365(3) . ?
C24 H24 0.9300 . ?
C25 C26 1.376(3) . ?
C25 H25 0.9300 . ?
C26 H26 0.9300 . ?
C27 C28 1.473(2) . ?
C28 C33 1.390(2) . ?
C28 C29 1.393(2) . ?
C29 C30 1.372(2) . ?
C29 H29 0.9300 . ?
C30 C31 1.377(2) . ?
C30 H30 0.9300 . ?
C31 C32 1.382(3) . ?
C32 C33 1.379(3) . ?
C32 H32 0.9300 . ?
C33 H33 0.9300 . ?
C34 H34A 0.9600 . ?
C34 H34B 0.9600 . ?
C34 H34C 0.9600 . ?

loop_
_geom_torsion_atom_site_label_1
_geom_torsion_atom_site_label_2
_geom_torsion_atom_site_label_3
_geom_torsion_atom_site_label_4
_geom_torsion
_geom_torsion_site_symmetry_1
_geom_torsion_site_symmetry_2
_geom_torsion_site_symmetry_3
_geom_torsion_site_symmetry_4
_geom_torsion_publ_flag
C8 N1 C1 C2 -177.29(16) . . . . ?
C9 N1 C1 C2 -0.8(3) . . . . ?
C8 N1 C1 C6 1.06(17) . . . . ?
C9 N1 C1 C6 177.56(16) . . . . ?
N1 C1 C2 C3 177.67(17) . . . . ?
C6 C1 C2 C3 -0.5(2) . . . . ?
C1 C2 C3 C4 1.2(3) . . . . ?
C2 C3 C4 C5 -0.7(3) . . . . ?
C3 C4 C5 C6 -0.7(3) . . . . ?
C4 C5 C6 C1 1.3(2) . . . . ?
C4 C5 C6 C7 -176.61(18) . . . . ?
N1 C1 C6 C5 -179.28(14) . . . . ?
C2 C1 C6 C5 -0.8(2) . . . . ?
N1 C1 C6 C7 -0.79(17) . . . . ?
C2 C1 C6 C7 177.70(14) . . . . ?
C5 C6 C7 C8 178.35(18) . . . . ?
C1 C6 C7 C8 0.22(17) . . . . ?
C5 C6 C7 C12 2.3(3) . . . . ?
C1 C6 C7 C12 -175.81(16) . . . . ?
C1 N1 C8 C7 -0.92(17) . . . . ?
C9 N1 C8 C7 -177.28(17) . . . . ?
C1 N1 C8 C10 176.54(15) . . . . ?
C9 N1 C8 C10 0.2(3) . . . . ?
C12 C7 C8 N1 177.15(13) . . . . ?
C6 C7 C8 N1 0.43(17) . . . . ?
C12 C7 C8 C10 -0.4(2) . . . . ?
C6 C7 C8 C10 -177.12(15) . . . . ?
C11 N2 C10 O1 -179.06(15) . . . . ?
C13 N2 C10 O1 -1.2(2) . . . . ?
C11 N2 C10 C8 0.6(2) . . . . ?
C13 N2 C10 C8 178.48(13) . . . . ?
N1 C8 C10 O1 2.3(3) . . . . ?
C7 C8 C10 O1 179.42(16) . . . . ?
N1 C8 C10 N2 -177.34(14) . . . . ?
C7 C8 C10 N2 -0.2(2) . . . . ?
C10 N2 C11 C12 -0.4(2) . . . . ?
C13 N2 C11 C12 -178.13(14) . . . . ?
C10 N2 C11 C21 -179.95(14) . . . . ?
C13 N2 C11 C21 2.3(2) . . . . ?
N2 C11 C12 C7 -0.3(2) . . . . ?
C21 C11 C12 C7 179.29(14) . . . . ?
N2 C11 C12 C27 178.83(14) . . . . ?
C21 C11 C12 C27 -1.6(2) . . . . ?
C8 C7 C12 C11 0.6(2) . . . . ?
C6 C7 C12 C11 176.27(16) . . . . ?
C8 C7 C12 C27 -178.48(14) . . . . ?
C6 C7 C12 C27 -2.8(3) . . . . ?
C11 N2 C13 C14 -100.60(17) . . . . ?
C10 N2 C13 C14 81.44(18) . . . . ?
N2 C13 C14 C15 177.77(14) . . . . ?
C13 C14 C15 C16 91.4(2) . . . . ?
C13 C14 C15 C20 -88.0(2) . . . . ?
C20 C15 C16 C17 1.0(3) . . . . ?
C14 C15 C16 C17 -178.49(18) . . . . ?
C15 C16 C17 C18 -0.5(3) . . . . ?
C16 C17 C18 C19 -0.1(4) . . . . ?
C17 C18 C19 C20 0.2(4) . . . . ?
C18 C19 C20 C15 0.3(3) . . . . ?
C16 C15 C20 C19 -0.9(3) . . . . ?
C14 C15 C20 C19 178.58(17) . . . . ?
C12 C11 C21 C22 -100.72(19) . . . . ?
N2 C11 C21 C22 78.9(2) . . . . ?
C12 C11 C21 C26 78.4(2) . . . . ?
N2 C11 C21 C26 -102.03(19) . . . . ?
C26 C21 C22 C23 1.7(3) . . . . ?
C11 C21 C22 C23 -179.14(16) . . . . ?
C21 C22 C23 C24 -1.5(3) . . . . ?
C22 C23 C24 C25 0.2(3) . . . . ?
C23 C24 C25 C26 0.8(4) . . . . ?
C24 C25 C26 C21 -0.5(4) . . . . ?
C22 C21 C26 C25 -0.7(3) . . . . ?
C11 C21 C26 C25 -179.87(19) . . . . ?
C11 C12 C27 O2 -80.9(2) . . . . ?
C7 C12 C27 O2 98.2(2) . . . . ?
C11 C12 C27 C28 100.48(19) . . . . ?
C7 C12 C27 C28 -80.4(2) . . . . ?
O2 C27 C28 C33 -1.7(3) . . . . ?
C12 C27 C28 C33 176.96(16) . . . . ?
O2 C27 C28 C29 178.79(18) . . . . ?
C12 C27 C28 C29 -2.6(2) . . . . ?
C33 C28 C29 C30 0.0(3) . . . . ?
C27 C28 C29 C30 179.51(17) . . . . ?
C28 C29 C30 C31 0.1(3) . . . . ?
C34 O3 C31 C30 172.1(2) . . . . ?
C34 O3 C31 C32 -8.4(3) . . . . ?
C29 C30 C31 O3 179.34(17) . . . . ?
C29 C30 C31 C32 -0.2(3) . . . . ?
O3 C31 C32 C33 -179.26(18) . . . . ?
C30 C31 C32 C33 0.2(3) . . . . ?
C31 C32 C33 C28 -0.2(3) . . . . ?
C29 C28 C33 C32 0.1(3) . . . . ?
C27 C28 C33 C32 -179.48(17) . . . . ?
